data_4123451
loop_
_publ_author_name
'Zhang, Yue-Biao'
'Furukawa, Hiroyasu'
'Ko, Nakeun'
'Nie, Weixuan'
'Park, Hye Jeong'
'Okajima, Satoshi'
'Cordova, Kyle E.'
'Deng, Hexiang'
'Kim, Jaheon'
'Yaghi, Omar M.'

_publ_section_title
;
 Introduction of functionality, selection of topology, and enhancement of
 gas adsorption in multivariate metal-organic framework-177.
;
_journal_issue 7
_journal_name_full 'Journal of the American Chemical Society'
_journal_page_first 2641
_journal_page_last 2650
_journal_paper_doi 10.1021/ja512311a
_journal_volume 137
_journal_year 2015
_chemical_formula_moiety 'C114 H54 N0 O26 Zn8'
_chemical_formula_sum 'C114 H54 N0 O26 Zn8'
_chemical_formula_weight 2362.69
_chemical_name_common MOF-177-I
_chemical_name_systematic
; 
 ? 
;
_space_group_IT_number 163
_symmetry_cell_setting trigonal
_symmetry_space_group_name_Hall '-P 3 2c'
_symmetry_space_group_name_H-M 'P -3 1 c'
_atom_sites_solution_hydrogens geom
_atom_sites_solution_primary direct
_atom_sites_solution_secondary difmap
_audit_creation_method SHELXL-97
_cell_angle_alpha 90.00
_cell_angle_beta 90.00
_cell_angle_gamma 120.00
_cell_formula_units_Z 4
_cell_length_a 37.0830(13)
_cell_length_b 37.0830(13)
_cell_length_c 30.0291(11)
_cell_measurement_temperature 298(2)
_cell_volume 35762(2)
_computing_cell_refinement 'Bruker SAINT'
_computing_data_collection 'Bruker APEX2'
_computing_data_reduction 'Bruker SAINT'
_computing_molecular_graphics 'Bruker SHELXTL'
_computing_publication_material 'Bruker SHELXTL'
_computing_structure_refinement 'SHELXL-97 (Sheldrick, 2008)'
_computing_structure_solution 'SHELXS-97 (Sheldrick, 2008)'
_diffrn_ambient_temperature 298(2)
_diffrn_measured_fraction_theta_full 0.950
_diffrn_measured_fraction_theta_max 0.950
_diffrn_measurement_device_type 'Bruker APEX-II CCD'
_diffrn_measurement_method '\f and \w scans'
_diffrn_radiation_monochromator graphite
_diffrn_radiation_source 'fine-focus sealed tube'
_diffrn_radiation_type CuK\a
_diffrn_radiation_wavelength 1.54178
_diffrn_reflns_av_R_equivalents 0.1070
_diffrn_reflns_av_sigmaI/netI 0.0517
_diffrn_reflns_limit_h_max 37
_diffrn_reflns_limit_h_min -37
_diffrn_reflns_limit_k_max 37
_diffrn_reflns_limit_k_min -37
_diffrn_reflns_limit_l_max 25
_diffrn_reflns_limit_l_min -14
_diffrn_reflns_number 156935
_diffrn_reflns_theta_full 50.53
_diffrn_reflns_theta_max 50.53
_diffrn_reflns_theta_min 2.01
_exptl_absorpt_coefficient_mu 0.766
_exptl_absorpt_correction_T_max 0.9137
_exptl_absorpt_correction_T_min 0.8375
_exptl_absorpt_correction_type multi-scan
_exptl_absorpt_process_details 'SADABS (Bruker, 2002)'
_exptl_crystal_colour colorless
_exptl_crystal_density_diffrn 0.439
_exptl_crystal_density_method 'not measured'
_exptl_crystal_description block
_exptl_crystal_F_000 4744
_exptl_crystal_size_max 0.24
_exptl_crystal_size_mid 0.12
_exptl_crystal_size_min 0.12
_refine_diff_density_max 0.487
_refine_diff_density_min -0.504
_refine_diff_density_rms 0.065
_refine_ls_extinction_method none
_refine_ls_goodness_of_fit_ref 1.261
_refine_ls_hydrogen_treatment constr
_refine_ls_matrix_type full
_refine_ls_number_parameters 515
_refine_ls_number_reflns 11920
_refine_ls_number_restraints 834
_refine_ls_restrained_S_all 16.256
_refine_ls_R_factor_all 0.1577
_refine_ls_R_factor_gt 0.1133
_refine_ls_shift/su_max 0.201
_refine_ls_shift/su_mean 0.004
_refine_ls_structure_factor_coef Fsqd
_refine_ls_weighting_details 'calc w=1/[\s^2^(Fo^2^)+(0.2000P)^2^+0.0000P] where P=(Fo^2^+2Fc^2^)/3'
_refine_ls_weighting_scheme calc
_refine_ls_wR_factor_gt 0.3215
_refine_ls_wR_factor_ref 0.3511
_reflns_number_gt 7566
_reflns_number_total 11920
_reflns_threshold_expression >2sigma(I)
_cod_data_source_file ja512311a_si_008.cif
_cod_data_source_block MOF-177-I
_cod_depositor_comments 'Adding full bibliography for 4123443--4123455.cif.'
_cod_database_code 4123451

loop_
_symmetry_equiv_pos_as_xyz
'x, y, z'
'-y, x-y, z'
'-x+y, -x, z'
'-y, -x, -z+1/2'
'x, x-y, -z+1/2'
'-x+y, y, -z+1/2'
'-x, -y, -z'
'y, -x+y, -z'
'x-y, x, -z'
'y, x, z-1/2'
'-x, -x+y, z-1/2'
'x-y, -y, z-1/2'

loop_
_atom_site_label
_atom_site_type_symbol
_atom_site_fract_x
_atom_site_fract_y
_atom_site_fract_z
_atom_site_U_iso_or_equiv
_atom_site_adp_type
_atom_site_occupancy
_atom_site_symmetry_multiplicity
_atom_site_calc_flag
_atom_site_refinement_flags
_atom_site_disorder_assembly
_atom_site_disorder_group
Zn2 Zn 0.2244(4) 0.3659(4) -0.2612(5) 0.083(7) Uani 0.722(19) 1 d PD . 1
Zn1 Zn 0.1570(5) 0.2963(5) -0.1982(6) 0.101(7) Uani 0.722(19) 1 d PD . 1
Zn4 Zn 0.6667 0.3333 -0.1933(12) 0.070(11) Uani 0.50 3 d SPD . .
Zn3 Zn 0.6223(6) 0.3416(6) -0.2802(8) 0.087(8) Uani 0.50 1 d PD . .
Zn1A Zn 0.1881(12) 0.3012(12) -0.2775(14) 0.095(17) Uani 0.278(19) 1 d PD . 2
Zn2A Zn 0.2071(12) 0.3713(12) -0.2056(15) 0.097(17) Uani 0.278(19) 1 d PD . 2
O1 O 0.1664(10) 0.333(2) -0.2500 0.08(2) Uani 1 2 d S . .
O2 O 0.6667 0.3333 -0.2500 0.07(3) Uani 1 6 d S . .
O4 O 0.260(3) 0.354(3) -0.225(3) 0.13(2) Uani 0.722(19) 1 d PD . 1
O7 O 0.368(3) 0.239(3) 0.177(4) 0.14(3) Uani 0.722(19) 1 d P . 1
O5 O 0.591(4) 0.342(5) -0.228(5) 0.14(3) Uani 0.50 1 d PD A 1
C36 C 0.2452(19) 0.490(4) -0.2500 0.12(5) Uani 1 2 d SDU . .
O3 O 0.212(3) 0.307(3) -0.179(3) 0.13(2) Uani 0.722(19) 1 d PD . 1
C10 C 0.281(2) 0.322(3) -0.171(3) 0.15(4) Uani 1 1 d GDU . .
C9 C 0.324(3) 0.349(3) -0.178(3) 0.18(4) Uani 0.71(7) 1 d PGDU B 1
C8 C 0.3523(19) 0.342(3) -0.155(4) 0.18(4) Uani 0.71(7) 1 d PGDU B 1
H8 H 0.3807 0.3598 -0.1601 0.221 Uiso 0.71(7) 1 calc PR B 1
C7 C 0.339(2) 0.309(3) -0.126(3) 0.16(5) Uani 1 1 d GDU B .
C12 C 0.296(3) 0.283(3) -0.119(3) 0.18(4) Uani 0.71(7) 1 d PGDU B 1
H12 H 0.2873 0.2610 -0.0985 0.221 Uiso 0.71(7) 1 calc PR B 1
C11 C 0.2676(19) 0.290(3) -0.141(4) 0.18(4) Uani 0.71(7) 1 d PGDU B 1
C21 C 0.582(4) 0.326(4) -0.188(4) 0.15(4) Uani 1 1 d DU . .
C31 C 0.3552(19) 0.6448(19) -0.2500 0.14(6) Uani 1 2 d SU . .
H31 H 0.3696 0.6304 -0.2500 0.168 Uiso 1 2 calc SR . .
O8 O 0.317(4) 0.175(4) 0.149(3) 0.14(3) Uani 0.722(19) 1 d P . 1
C1 C 0.369(2) 0.301(3) -0.101(3) 0.15(5) Uani 1 1 d GD . .
C2 C 0.405(2) 0.308(3) -0.1218(19) 0.16(5) Uani 1 1 d G B .
H2 H 0.4112 0.3173 -0.1509 0.193 Uiso 1 1 calc R . .
C3 C 0.433(2) 0.300(3) -0.099(3) 0.16(5) Uani 1 1 d GD B .
C4 C 0.425(2) 0.285(3) -0.055(2) 0.18(6) Uani 1 1 d G B .
H4 H 0.4434 0.2802 -0.0395 0.210 Uiso 1 1 calc R . .
C5 C 0.388(3) 0.278(3) -0.0347(19) 0.15(4) Uani 1 1 d GDU B .
C6 C 0.360(2) 0.286(3) -0.058(3) 0.16(5) Uani 1 1 d G B .
H6 H 0.3357 0.2814 -0.0442 0.194 Uiso 1 1 calc R . .
C26 C 0.359(3) 0.230(3) 0.098(2) 0.15(4) Uani 1 1 d GDU . .
C25 C 0.400(3) 0.259(4) 0.087(3) 0.17(4) Uani 0.67(7) 1 d PGDU B 1
C24 C 0.409(2) 0.275(3) 0.044(3) 0.17(4) Uani 0.67(7) 1 d PGDU B 1
H24 H 0.4367 0.2949 0.0366 0.204 Uiso 0.67(7) 1 calc PR B 1
C23 C 0.378(3) 0.262(3) 0.012(2) 0.16(4) Uani 1 1 d GDU B .
C28 C 0.338(3) 0.232(4) 0.023(3) 0.17(4) Uani 0.67(7) 1 d PGDU B 1
H28 H 0.3167 0.2234 0.0016 0.204 Uiso 0.67(7) 1 calc PR B 1
C27 C 0.328(2) 0.217(3) 0.066(3) 0.17(4) Uani 0.67(7) 1 d PGDU B 1
C37 C 0.222(2) 0.443(4) -0.2500 0.10(4) Uani 1 2 d SDU . .
C32 C 0.3118(18) 0.624(4) -0.2500 0.13(5) Uani 1 2 d SDU . .
C13 C 0.248(4) 0.327(4) -0.197(4) 0.14(4) Uani 1 1 d DU . .
C29 C 0.349(4) 0.212(6) 0.145(4) 0.15(5) Uani 1 1 d DU . .
C33 C 0.2882(19) 0.576(4) -0.2500 0.14(5) Uani 1 2 d SDU . .
C15 C 0.471(2) 0.306(4) -0.122(3) 0.17(5) Uani 1 1 d GDU . .
C20 C 0.493(3) 0.340(4) -0.150(4) 0.18(4) Uani 0.63(9) 1 d PGDU A 1
H20 H 0.4831 0.3584 -0.1558 0.217 Uiso 0.63(9) 1 calc PR A 1
C19 C 0.529(3) 0.347(3) -0.171(4) 0.18(4) Uani 0.63(9) 1 d PGDU A 1
C18 C 0.544(2) 0.319(3) -0.163(3) 0.16(5) Uani 1 1 d GDU A .
C17 C 0.522(3) 0.286(3) -0.134(4) 0.18(4) Uani 0.63(9) 1 d PGDU A 1
C16 C 0.486(3) 0.279(3) -0.114(4) 0.18(4) Uani 0.63(9) 1 d PGDU A 1
H16 H 0.4715 0.2566 -0.0949 0.217 Uiso 0.63(9) 1 calc PR A 1
O6 O 0.615(4) 0.327(5) -0.169(5) 0.14(3) Uani 0.50 1 d PD . 1
O7A O 0.365(9) 0.188(8) 0.151(8) 0.14(3) Uani 0.278(19) 1 d P . 2
O4A O 0.231(6) 0.305(7) -0.235(7) 0.13(2) Uani 0.278(19) 1 d PD . 2
C41 C 0.0445(17) 0.089(3) -0.2500 0.18(6) Uani 1 2 d SDU . .
C40 C 0.0219(19) 0.044(4) -0.2500 0.16(6) Uani 1 2 d SDU C .
C39 C 0.048(5) 0.024(2) -0.2500 0.17(7) Uani 1 2 d SDU . .
H39 H 0.0774 0.0387 -0.2500 0.206 Uiso 1 2 calc SR C .
C44 C 0.0883(19) 0.177(4) -0.2500 0.20(7) Uani 1 2 d SDU . .
O8A O 0.322(10) 0.210(10) 0.162(9) 0.14(3) Uani 0.278(19) 1 d P . 2
C45 C 0.113(4) 0.227(7) -0.2500 0.21(12) Uani 1 2 d SDU . .
C14 C 0.341(15) 0.385(11) -0.211(14) 0.14(10) Uani 0.177(18) 1 d PDU B 1
H14A H 0.3197 0.3907 -0.2197 0.210 Uiso 0.177(18) 1 calc PR B 1
H14B H 0.3515 0.3778 -0.2369 0.210 Uiso 0.177(18) 1 calc PR B 1
H14C H 0.3636 0.4091 -0.1972 0.210 Uiso 0.177(18) 1 calc PR B 1
O3A O 0.248(7) 0.358(7) -0.187(8) 0.13(2) Uani 0.278(19) 1 d PD . 2
C11A C 0.288(6) 0.332(7) -0.126(6) 0.18(4) Uani 0.29(7) 1 d PDU B 2
C24A C 0.386(6) 0.231(6) 0.025(6) 0.17(4) Uani 0.33(7) 1 d PDU B 2
H24A H 0.3979 0.2204 0.0054 0.204 Uiso 0.33(7) 1 calc PR B 2
C12A C 0.317(7) 0.325(8) -0.103(7) 0.18(4) Uani 0.29(7) 1 d PDU B 2
H12A H 0.3212 0.3307 -0.0728 0.221 Uiso 0.29(7) 1 calc PR B 2
C28A C 0.361(8) 0.277(7) 0.042(6) 0.17(4) Uani 0.33(7) 1 d PDU B 2
H28A H 0.3553 0.2976 0.0328 0.204 Uiso 0.33(7) 1 calc PR B 2
C27A C 0.352(8) 0.262(7) 0.085(6) 0.17(4) Uani 0.33(7) 1 d PDU B 2
C9A C 0.302(7) 0.306(8) -0.195(7) 0.18(4) Uani 0.29(7) 1 d PDU B 2
C22 C 0.550(16) 0.390(11) -0.201(15) 0.19(16) Uani 0.16(2) 1 d PDU A 1
H22A H 0.5469 0.3832 -0.2317 0.281 Uiso 0.16(2) 1 calc PR A 1
H22B H 0.5790 0.4068 -0.1935 0.281 Uiso 0.16(2) 1 calc PR A 1
H22C H 0.5360 0.4052 -0.1938 0.281 Uiso 0.16(2) 1 calc PR A 1
C25A C 0.377(8) 0.215(8) 0.068(6) 0.17(4) Uani 0.33(7) 1 d PDU B 2
C8A C 0.331(7) 0.299(9) -0.171(6) 0.18(4) Uani 0.29(7) 1 d PDU B 2
H8A H 0.3454 0.2875 -0.1853 0.221 Uiso 0.29(7) 1 calc PR B 2
C30A C 0.282(9) 0.184(13) 0.072(16) 0.14(13) Uani 0.166(17) 1 d PDU B 1
H30A H 0.2789 0.1649 0.0960 0.213 Uiso 0.166(17) 1 calc PR B 1
H30B H 0.2707 0.1682 0.0454 0.213 Uiso 0.166(17) 1 calc PR B 1
H30C H 0.2662 0.1972 0.0801 0.213 Uiso 0.166(17) 1 calc PR B 1
C22A C 0.529(17) 0.247(11) -0.117(14) 0.19(16) Uani 0.16(2) 1 d PDU A 1
H22D H 0.5479 0.2560 -0.0924 0.281 Uiso 0.16(2) 1 calc PR A 1
H22E H 0.5411 0.2389 -0.1412 0.281 Uiso 0.16(2) 1 calc PR A 1
H22F H 0.5030 0.2237 -0.1088 0.281 Uiso 0.16(2) 1 calc PR A 1
C20A C 0.505(6) 0.315(8) -0.099(6) 0.18(4) Uani 0.37(9) 1 d PDU A 2
H20A H 0.5063 0.3191 -0.0686 0.217 Uiso 0.37(9) 1 calc PR A 2
C17A C 0.509(6) 0.311(9) -0.187(6) 0.18(4) Uani 0.37(9) 1 d PDU A 2
C16A C 0.476(6) 0.303(9) -0.166(6) 0.18(4) Uani 0.37(9) 1 d PDU A 2
H16A H 0.4523 0.2953 -0.1840 0.217 Uiso 0.37(9) 1 calc PR A 2
C19A C 0.536(6) 0.317(8) -0.120(6) 0.18(4) Uani 0.37(9) 1 d PDU A 2
O5A O 0.606(4) 0.362(5) -0.194(6) 0.14(3) Uani 0.50 1 d PD A 2
O6A O 0.578(4) 0.288(4) -0.191(5) 0.14(3) Uani 0.50 1 d PD . 2
O10A O 0.156(13) 0.250(9) -0.275(16) 0.22(7) Uani 0.278(19) 1 d P . 2
O9A O 0.236(7) 0.430(6) -0.223(8) 0.11(3) Uani 0.278(19) 1 d PD . 2
O10 O 0.128(5) 0.239(4) -0.212(6) 0.22(7) Uani 0.722(19) 1 d P . 1
O9 O 0.242(3) 0.425(2) -0.250(3) 0.11(3) Uani 0.722(19) 1 d PD . 1
C43 C 0.103(4) 0.155(4) -0.224(6) 0.19(5) Uani 0.63(10) 1 d PDU C 1
C35A C 0.283(5) 0.511(5) -0.229(10) 0.14(8) Uani 0.59(16) 1 d PDU D 2
C34 C 0.304(5) 0.555(4) -0.271(8) 0.14(10) Uani 0.41(16) 1 d PDU D 1
H34 H 0.3295 0.5689 -0.2859 0.165 Uiso 0.41(16) 1 calc PR D 1
C42 C 0.081(4) 0.111(4) -0.224(6) 0.19(5) Uani 0.63(10) 1 d PDU C 1
H42 H 0.0905 0.0964 -0.2076 0.229 Uiso 0.63(10) 1 calc PR C 1
C38A C 0.302(16) 0.496(15) -0.195(19) 0.13(11) Uani 0.15(4) 1 d PDU D 2
H38A H 0.2818 0.4782 -0.1737 0.189 Uiso 0.15(4) 1 calc PR D 2
H38B H 0.3245 0.5194 -0.1796 0.189 Uiso 0.15(4) 1 calc PR D 2
H38C H 0.3136 0.4807 -0.2097 0.189 Uiso 0.15(4) 1 calc PR D 2
C42A C 0.080(5) 0.111(4) -0.277(7) 0.19(5) Uani 0.37(10) 1 d PDU C 2
H42A H 0.0897 0.0968 -0.2942 0.229 Uiso 0.37(10) 1 calc PR C 2
C46 C 0.141(11) 0.17(2) -0.193(14) 0.15(13) Uani 0.16(3) 1 d PDU C 1
H46A H 0.1463 0.1489 -0.1871 0.223 Uiso 0.16(3) 1 calc PR C 1
H46B H 0.1350 0.1806 -0.1659 0.223 Uiso 0.16(3) 1 calc PR C 1
H46C H 0.1643 0.1935 -0.2076 0.223 Uiso 0.16(3) 1 calc PR C 1
C35 C 0.283(5) 0.512(4) -0.271(9) 0.13(9) Uani 0.41(16) 1 d PDU D 1
C34A C 0.304(6) 0.555(5) -0.229(9) 0.14(8) Uani 0.59(16) 1 d PDU D 2
H34A H 0.3293 0.5699 -0.2133 0.173 Uiso 0.59(16) 1 calc PR D 2
C43A C 0.102(6) 0.155(4) -0.277(7) 0.19(5) Uani 0.37(10) 1 d PDU C 2
C38 C 0.308(18) 0.50(2) -0.297(19) 0.13(11) Uani 0.10(4) 1 d PDU D 1
H38D H 0.3088 0.4754 -0.2813 0.189 Uiso 0.10(4) 1 calc PR D 1
H38E H 0.3363 0.5205 -0.3002 0.189 Uiso 0.10(4) 1 calc PR D 1
H38F H 0.2963 0.4883 -0.3259 0.189 Uiso 0.10(4) 1 calc PR D 1
C14A C 0.225(8) 0.258(12) -0.125(16) 0.14(10) Uani 0.177(18) 1 d PDU B 1
H14D H 0.2222 0.2638 -0.0944 0.210 Uiso 0.177(18) 1 calc PR B 1
H14E H 0.2219 0.2306 -0.1268 0.210 Uiso 0.177(18) 1 calc PR B 1
H14F H 0.2042 0.2590 -0.1426 0.210 Uiso 0.177(18) 1 calc PR B 1
C30B C 0.332(17) 0.28(2) 0.11(2) 0.14(13) Uani 0.084(17) 1 d PD B 2
H30D H 0.3515 0.3117 0.1130 0.213 Uiso 0.084(17) 1 calc PR B 2
H30E H 0.3255 0.2707 0.1405 0.213 Uiso 0.084(17) 1 calc PR B 2
H30F H 0.3074 0.2777 0.0963 0.213 Uiso 0.084(17) 1 calc PR B 2
C14C C 0.30(3) 0.295(19) -0.244(10) 0.14(10) Uani 0.073(18) 1 d PDU B 2
H14G H 0.2887 0.2666 -0.2478 0.210 Uiso 0.073(18) 1 calc PR B 2
H14H H 0.3197 0.3132 -0.2602 0.210 Uiso 0.073(18) 1 calc PR B 2
H14I H 0.2721 0.2978 -0.2541 0.210 Uiso 0.073(18) 1 calc PR B 2
C30 C 0.438(11) 0.276(15) 0.117(13) 0.14(13) Uani 0.166(17) 1 d PD B 1
H30G H 0.4449 0.3036 0.1273 0.213 Uiso 0.166(17) 1 calc PR B 1
H30H H 0.4608 0.2778 0.1010 0.213 Uiso 0.166(17) 1 calc PR B 1
H30I H 0.4317 0.2582 0.1424 0.213 Uiso 0.166(17) 1 calc PR B 1
C22B C 0.50(3) 0.30(2) -0.240(12) 0.19(16) Uani 0.09(2) 1 d PD A 2
H22G H 0.4753 0.2759 -0.2450 0.281 Uiso 0.09(2) 1 calc PR A 2
H22H H 0.5207 0.3104 -0.2576 0.281 Uiso 0.09(2) 1 calc PR A 2
H22I H 0.4865 0.3226 -0.2484 0.281 Uiso 0.09(2) 1 calc PR A 2
C30C C 0.390(18) 0.182(15) 0.07(3) 0.14(13) Uani 0.084(17) 1 d PD B 2
H30J H 0.3654 0.1554 0.0748 0.213 Uiso 0.084(17) 1 calc PR B 2
H30K H 0.4086 0.1882 0.0948 0.213 Uiso 0.084(17) 1 calc PR B 2
H30L H 0.4031 0.1821 0.0430 0.213 Uiso 0.084(17) 1 calc PR B 2
C66 C 0.266(13) 0.351(14) -0.102(11) 0.14(10) Uani 0.073(18) 1 d PDU B 2
H66A H 0.2495 0.3323 -0.0781 0.210 Uiso 0.073(18) 1 calc PR B 2
H66B H 0.2474 0.3538 -0.1223 0.210 Uiso 0.073(18) 1 calc PR B 2
H66C H 0.2854 0.3772 -0.0899 0.210 Uiso 0.073(18) 1 calc PR B 2
C22C C 0.578(19) 0.325(19) -0.09(3) 0.19(16) Uani 0.09(2) 1 d PD A 2
H22J H 0.5708 0.2994 -0.0719 0.281 Uiso 0.09(2) 1 calc PR A 2
H22K H 0.5832 0.3461 -0.0649 0.281 Uiso 0.09(2) 1 calc PR A 2
H22L H 0.6018 0.3336 -0.1049 0.281 Uiso 0.09(2) 1 calc PR A 2
C46A C 0.138(19) 0.16(3) -0.311(19) 0.15(13) Uani 0.09(3) 1 d PDU C 2
H46D H 0.1407 0.1863 -0.3309 0.223 Uiso 0.09(3) 1 calc PR C 2
H46E H 0.1313 0.1402 -0.3274 0.223 Uiso 0.09(3) 1 calc PR C 2
H46F H 0.1636 0.1742 -0.2950 0.223 Uiso 0.09(3) 1 calc PR C 2

loop_
_atom_site_aniso_label
_atom_site_aniso_U_11
_atom_site_aniso_U_22
_atom_site_aniso_U_33
_atom_site_aniso_U_23
_atom_site_aniso_U_13
_atom_site_aniso_U_12
Zn2 0.092(11) 0.074(10) 0.084(13) 0.011(8) 0.004(8) 0.043(8)
Zn1 0.127(14) 0.081(11) 0.088(14) 0.012(8) 0.011(10) 0.047(10)
Zn4 0.057(13) 0.057(13) 0.10(3) 0.000 0.000 0.028(7)
Zn3 0.077(15) 0.084(15) 0.100(19) 0.013(12) 0.000(12) 0.039(12)
Zn1A 0.10(3) 0.08(3) 0.10(4) 0.01(2) 0.00(2) 0.04(2)
Zn2A 0.09(3) 0.08(3) 0.11(4) 0.00(2) 0.01(2) 0.03(2)
O1 0.08(3) 0.08(5) 0.06(5) 0.000 0.00(3) 0.04(2)
O2 0.08(5) 0.08(5) 0.06(10) 0.000 0.000 0.04(3)
O4 0.12(5) 0.15(5) 0.13(6) 0.04(5) 0.01(4) 0.08(5)
O7 0.15(6) 0.15(7) 0.10(5) 0.04(5) 0.01(5) 0.06(6)
O5 0.12(6) 0.16(7) 0.15(8) 0.03(5) 0.05(5) 0.09(5)
C36 0.08(6) 0.07(7) 0.20(15) 0.000 -0.01(7) 0.04(3)
O3 0.12(5) 0.15(5) 0.13(6) 0.04(5) 0.01(4) 0.08(5)
C10 0.13(7) 0.21(10) 0.17(10) 0.08(8) 0.03(7) 0.12(7)
C9 0.13(5) 0.25(9) 0.20(8) 0.13(7) 0.04(5) 0.12(6)
C8 0.13(5) 0.25(9) 0.20(8) 0.13(7) 0.04(5) 0.12(6)
C7 0.13(7) 0.26(12) 0.11(9) 0.10(8) 0.05(7) 0.12(8)
C12 0.13(5) 0.25(9) 0.20(8) 0.13(7) 0.04(5) 0.12(6)
C11 0.13(5) 0.25(9) 0.20(8) 0.13(7) 0.04(5) 0.12(6)
C21 0.18(11) 0.20(12) 0.16(11) 0.05(9) 0.04(8) 0.16(10)
C31 0.08(5) 0.08(5) 0.27(18) 0.01(9) 0.01(9) 0.04(6)
O8 0.15(6) 0.15(7) 0.10(5) 0.04(5) 0.01(5) 0.06(6)
C1 0.13(9) 0.25(13) 0.12(10) 0.08(9) 0.04(7) 0.13(10)
C2 0.15(10) 0.27(15) 0.12(9) 0.09(9) 0.05(8) 0.15(11)
C3 0.13(9) 0.26(14) 0.14(11) 0.10(10) 0.05(8) 0.15(10)
C4 0.19(12) 0.30(16) 0.12(10) 0.11(10) 0.07(9) 0.19(12)
C5 0.15(9) 0.24(12) 0.12(8) 0.08(8) 0.04(7) 0.14(9)
C6 0.16(10) 0.27(15) 0.12(10) 0.09(10) 0.06(8) 0.15(11)
C26 0.15(8) 0.22(11) 0.12(8) 0.08(7) 0.05(6) 0.12(8)
C25 0.16(6) 0.24(10) 0.12(6) 0.09(6) 0.04(4) 0.11(6)
C24 0.16(6) 0.24(10) 0.12(6) 0.09(6) 0.04(4) 0.11(6)
C23 0.15(8) 0.24(12) 0.12(8) 0.09(8) 0.05(6) 0.13(8)
C28 0.16(6) 0.24(10) 0.12(6) 0.09(6) 0.04(4) 0.11(6)
C27 0.16(6) 0.24(10) 0.12(6) 0.09(6) 0.04(4) 0.11(6)
C37 0.06(5) 0.09(7) 0.17(14) 0.000 0.00(7) 0.05(4)
C32 0.08(6) 0.07(6) 0.26(17) 0.000 0.00(9) 0.03(3)
C13 0.12(8) 0.15(10) 0.13(10) 0.02(8) -0.01(7) 0.07(8)
C29 0.12(10) 0.23(16) 0.11(8) 0.07(9) 0.05(7) 0.10(11)
C33 0.07(5) 0.08(7) 0.28(18) 0.000 0.00(8) 0.04(3)
C15 0.16(9) 0.30(14) 0.13(9) 0.09(9) 0.04(7) 0.18(10)
C20 0.19(8) 0.29(11) 0.15(8) 0.09(8) 0.07(6) 0.19(8)
C19 0.19(8) 0.29(11) 0.15(8) 0.09(8) 0.07(6) 0.19(8)
C18 0.17(9) 0.25(12) 0.15(10) 0.06(8) 0.06(7) 0.16(9)
C17 0.19(8) 0.29(11) 0.15(8) 0.09(8) 0.07(6) 0.19(8)
C16 0.19(8) 0.29(11) 0.15(8) 0.09(8) 0.07(6) 0.19(8)
O6 0.12(6) 0.16(7) 0.15(8) 0.03(5) 0.05(5) 0.09(5)
O7A 0.15(6) 0.15(7) 0.10(5) 0.04(5) 0.01(5) 0.06(6)
O4A 0.12(5) 0.15(5) 0.13(6) 0.04(5) 0.01(4) 0.08(5)
C41 0.08(6) 0.07(7) 0.4(2) 0.000 -0.01(9) 0.04(3)
C40 0.08(6) 0.07(6) 0.31(19) 0.000 0.02(10) 0.04(3)
C39 0.11(11) 0.09(5) 0.3(2) 0.00(10) 0.000 0.06(5)
C44 0.11(9) 0.09(8) 0.4(2) 0.000 -0.05(10) 0.04(4)
O8A 0.15(6) 0.15(7) 0.10(5) 0.04(5) 0.01(5) 0.06(6)
C45 0.18(16) 0.09(9) 0.3(4) 0.000 -0.09(19) 0.04(5)
C14 0.13(14) 0.15(13) 0.15(15) 0.04(10) -0.02(10) 0.08(9)
O3A 0.12(5) 0.15(5) 0.13(6) 0.04(5) 0.01(4) 0.08(5)
C11A 0.13(5) 0.25(9) 0.20(8) 0.13(7) 0.04(5) 0.12(6)
C24A 0.16(6) 0.24(10) 0.12(6) 0.09(6) 0.04(4) 0.11(6)
C12A 0.13(5) 0.25(9) 0.20(8) 0.13(7) 0.04(5) 0.12(6)
C28A 0.16(6) 0.24(10) 0.12(6) 0.09(6) 0.04(4) 0.11(6)
C27A 0.16(6) 0.24(10) 0.12(6) 0.09(6) 0.04(4) 0.11(6)
C9A 0.13(5) 0.25(9) 0.20(8) 0.13(7) 0.04(5) 0.12(6)
C22 0.2(3) 0.3(3) 0.2(4) 0.1(3) 0.1(2) 0.2(3)
C25A 0.16(6) 0.24(10) 0.12(6) 0.09(6) 0.04(4) 0.11(6)
C8A 0.13(5) 0.25(9) 0.20(8) 0.13(7) 0.04(5) 0.12(6)
C30A 0.16(14) 0.2(4) 0.0(2) 0.1(2) 0.03(13) 0.12(18)
C22A 0.2(3) 0.3(3) 0.2(4) 0.1(3) 0.1(2) 0.2(3)
C20A 0.19(8) 0.29(11) 0.15(8) 0.09(8) 0.07(6) 0.19(8)
C17A 0.19(8) 0.29(11) 0.15(8) 0.09(8) 0.07(6) 0.19(8)
C16A 0.19(8) 0.29(11) 0.15(8) 0.09(8) 0.07(6) 0.19(8)
C19A 0.19(8) 0.29(11) 0.15(8) 0.09(8) 0.07(6) 0.19(8)
O5A 0.12(6) 0.16(7) 0.15(8) 0.03(5) 0.05(5) 0.09(5)
O6A 0.12(6) 0.16(7) 0.15(8) 0.03(5) 0.05(5) 0.09(5)
O10A 0.24(17) 0.08(8) 0.3(2) 0.00(10) -0.05(15) 0.06(9)
O9A 0.07(5) 0.08(5) 0.17(10) -0.03(6) -0.01(6) 0.03(4)
O10 0.24(17) 0.08(8) 0.3(2) 0.00(10) -0.05(15) 0.06(9)
O9 0.07(5) 0.08(5) 0.17(10) -0.03(6) -0.01(6) 0.03(4)
C43 0.10(6) 0.08(5) 0.36(15) 0.01(7) -0.03(8) 0.03(5)
C35A 0.09(11) 0.08(7) 0.2(2) 0.00(12) -0.02(12) 0.04(8)
C34 0.08(14) 0.07(9) 0.2(3) -0.01(15) 0.00(16) 0.03(9)
C42 0.10(6) 0.08(5) 0.36(15) 0.01(7) -0.03(8) 0.03(5)
C38A 0.1(2) 0.06(18) 0.2(4) -0.01(16) -0.02(15) 0.02(19)
C42A 0.10(6) 0.08(5) 0.36(15) 0.01(7) -0.03(8) 0.03(5)
C46 0.14(17) 0.13(18) 0.2(2) -0.01(15) 0.00(14) 0.06(12)
C35 0.09(13) 0.07(8) 0.2(3) -0.01(15) 0.00(14) 0.03(9)
C34A 0.09(11) 0.08(8) 0.3(2) 0.00(12) -0.02(13) 0.04(8)
C43A 0.10(6) 0.08(5) 0.36(15) 0.01(7) -0.03(8) 0.03(5)
C38 0.1(2) 0.06(18) 0.2(4) -0.01(16) -0.02(15) 0.02(19)
C14A 0.13(14) 0.15(13) 0.15(15) 0.04(10) -0.02(10) 0.08(9)
C30B 0.16(14) 0.2(4) 0.0(2) 0.1(2) 0.03(13) 0.12(18)
C14C 0.13(14) 0.15(13) 0.15(15) 0.04(10) -0.02(10) 0.08(9)
C30 0.16(14) 0.2(4) 0.0(2) 0.1(2) 0.03(13) 0.12(18)
C22B 0.2(3) 0.3(3) 0.2(4) 0.1(3) 0.1(2) 0.2(3)
C30C 0.16(14) 0.2(4) 0.0(2) 0.1(2) 0.03(13) 0.12(18)
C66 0.13(14) 0.15(13) 0.15(15) 0.04(10) -0.02(10) 0.08(9)
C22C 0.2(3) 0.3(3) 0.2(4) 0.1(3) 0.1(2) 0.2(3)
C46A 0.14(17) 0.13(18) 0.2(2) -0.01(15) 0.00(14) 0.06(12)

loop_
_atom_type_symbol
_atom_type_description
_atom_type_scat_dispersion_real
_atom_type_scat_dispersion_imag
_atom_type_scat_source
C C 0.0180 0.0090 'International Tables Vol C Tables 4.2.6.8 and 6.1.1.4'
H H 0.0000 0.0000 'International Tables Vol C Tables 4.2.6.8 and 6.1.1.4'
N N 0.0310 0.0180 'International Tables Vol C Tables 4.2.6.8 and 6.1.1.4'
O O 0.0490 0.0320 'International Tables Vol C Tables 4.2.6.8 and 6.1.1.4'
Zn Zn -1.5490 0.6780 'International Tables Vol C Tables 4.2.6.8 and 6.1.1.4'

loop_
_geom_angle_atom_site_label_1
_geom_angle_atom_site_label_2
_geom_angle_atom_site_label_3
_geom_angle
_geom_angle_site_symmetry_1
_geom_angle_site_symmetry_3
O1 Zn2 O4 116(3) . .
O1 Zn2 O7 114(4) . 10
O4 Zn2 O7 110(5) . 10
O1 Zn2 O9 109(3) . .
O4 Zn2 O9 106(4) . .
O7 Zn2 O9 101(4) 10 .
O8 Zn1 O10 121(7) 9 .
O8 Zn1 O3 101(5) 9 .
O10 Zn1 O3 104(6) . .
O8 Zn1 O1 109(4) 9 .
O10 Zn1 O1 114(6) . .
O3 Zn1 O1 106(3) . .
O2 Zn4 O6 112(5) . 2_655
O2 Zn4 O6 112(5) . 3_665
O6 Zn4 O6 107(5) 2_655 3_665
O2 Zn4 O6 112(5) . .
O6 Zn4 O6 107(5) 2_655 .
O6 Zn4 O6 107(5) 3_665 .
O5A Zn3 O5 102(6) 4_664 .
O5A Zn3 O6A 119(7) 4_664 5_554
O5A Zn3 O2 119(5) 4_664 .
O5 Zn3 O2 100(5) . .
O6A Zn3 O2 113(4) 5_554 .
O6A Zn3 O6 112(6) 5_554 4_664
O5A Zn3 O6 116(7) 4_664 5_554
O10A Zn1A O1 113(10) . .
O1 Zn1A O4A 104(7) . .
O10A Zn1A O8A 114(10) . 10
O1 Zn1A O8A 112(10) . 10
O4A Zn1A O8A 114(10) . 10
O3A Zn2A O7A 102(10) . 9
O3A Zn2A O9A 108(10) . .
O7A Zn2A O9A 109(10) 9 .
O3A Zn2A O1 115(7) . .
O7A Zn2A O1 108(10) 9 .
O9A Zn2A O1 115(7) . .
Zn2 O1 Zn2 112(3) . 6_554
Zn1A O1 Zn1A 116(4) . 6_554
Zn2 O1 Zn1 109.1(7) . 6_554
Zn2 O1 Zn1 109.7(7) 6_554 6_554
Zn2 O1 Zn1 109.7(7) . .
Zn2 O1 Zn1 109.1(7) 6_554 .
Zn1 O1 Zn1 107(3) 6_554 .
Zn1A O1 Zn2A 109.3(17) . .
Zn1A O1 Zn2A 109.4(17) 6_554 .
Zn1A O1 Zn2A 109.4(17) . 6_554
Zn1A O1 Zn2A 109.3(17) 6_554 6_554
Zn2A O1 Zn2A 103(4) . 6_554
Zn4 O2 Zn3 116.6(7) . 2_655
Zn4 O2 Zn3 116.6(7) 4_664 6_654
Zn4 O2 Zn3 116.6(7) 4_664 5_554
Zn3 O2 Zn3 101.6(8) 6_654 5_554
Zn4 O2 Zn3 116.6(7) . 3_665
Zn3 O2 Zn3 101.6(8) 2_655 3_665
Zn4 O2 Zn3 116.6(7) 4_664 4_664
Zn3 O2 Zn3 101.6(8) 6_654 4_664
Zn3 O2 Zn3 101.6(8) 5_554 4_664
Zn4 O2 Zn3 116.6(7) . .
Zn3 O2 Zn3 101.6(8) 2_655 .
Zn3 O2 Zn3 101.6(8) 3_665 .
C13 O4 Zn2 125(9) . .
C29 O7 Zn2 123(10) . 10_556
C35A C36 C35A 120(10) . 6_554
C35 C36 C35 119(10) . 6_554
C35A C36 C37 120(10) . .
C35A C36 C37 120(10) 6_554 .
C35 C36 C37 121(6) . .
C35 C36 C37 121(6) 6_554 .
C9 C10 C11 120.0 . .
C9A C10 C11A 121(10) . .
C9 C10 C13 122(7) . .
C11 C10 C13 118(7) . .
C9A C10 C13 116(10) . .
C11A C10 C13 122(10) . .
C10 C9 C8 120.0 . .
C10 C9 C14 124(10) . .
C8 C9 C14 116(10) . .
C9 C8 C7 120.0 . .
C9 C8 H8 120.0 . .
C7 C8 H8 120.0 . .
C12A C7 C12 62(10) . .
C12 C7 C8 120.0 . .
C12A C7 C8A 121(10) . .
C12A C7 C1 121(10) . .
C12 C7 C1 119(6) . .
C8 C7 C1 121(6) . .
C8A C7 C1 118(10) . .
C7 C12 C11 120.0 . .
C7 C12 H12 120.0 . .
C11 C12 H12 120.0 . .
C12 C11 C10 120.0 . .
C12 C11 C14A 107(10) . .
O5 C21 O6 112(10) . .
O5 C21 O6A 107(10) . .
O5A C21 C18 111(10) . .
O5 C21 C18 123(10) . .
O6 C21 C18 123(10) . .
O6A C21 C18 105(9) . .
C32 C31 C32 119(10) . 2_665
C32 C31 H31 120.6 . .
C32 C31 H31 120.6 2_665 .
C29 O8 Zn1 132(10) . 8
C2 C1 C6 120.0 . .
C2 C1 C7 121(6) . .
C6 C1 C7 119(6) . .
C3 C2 C1 120.0 . .
C3 C2 H2 120.0 . .
C1 C2 H2 120.0 . .
C2 C3 C4 120.0 . .
C2 C3 C15 118(6) . .
C4 C3 C15 122(6) . .
C5 C4 C3 120.0 . .
C5 C4 H4 120.0 . .
C3 C4 H4 120.0 . .
C4 C5 C6 120.0 . .
C4 C5 C23 120(6) . .
C6 C5 C23 120(6) . .
C5 C6 C1 120.0 . .
C5 C6 H6 120.0 . .
C1 C6 H6 120.0 . .
C27A C26 C25A 119(10) . .
C25 C26 C27 120.00(6) . .
C27A C26 C29 123(10) . .
C25A C26 C29 118(10) . .
C25 C26 C29 120(8) . .
C27 C26 C29 120(8) . .
C26 C25 C24 120.00(6) . .
C26 C25 C30 127(10) . .
C24 C25 C30 113(10) . .
C23 C24 C25 120.0 . .
C23 C24 H24 120.0 . .
C25 C24 H24 120.0 . .
C28A C23 C24A 119(10) . .
C24 C23 C28 120.00(7) . .
C28A C23 C5 120(10) . .
C24A C23 C5 120(10) . .
C24 C23 C5 121(7) . .
C28 C23 C5 119(7) . .
C27 C28 C23 120.00(6) . .
C27 C28 H28 120.0 . .
C23 C28 H28 120.0 . .
C28 C27 C26 120.0 . .
C28 C27 C30A 113(10) . .
C26 C27 C30A 127(10) . .
O9A C37 O9 115(10) 6_554 .
O9A C37 O9 115(10) . 6_554
O9 C37 O9 123(10) . 6_554
O9A C37 C36 110(10) . .
O9A C37 C36 110(10) 6_554 .
O9 C37 C36 118(7) . .
O9 C37 C36 118(7) 6_554 .
C31 C32 C31 121(10) . 3_565
C31 C32 C33 119(6) . .
C31 C32 C33 119(6) 3_565 .
O4 C13 O3 127(10) . .
O3A C13 O4A 123(10) . .
O3A C13 C10 111(10) . .
O4 C13 C10 118(10) . .
O3 C13 C10 113(9) . .
O4A C13 C10 123(10) . .
O8A C29 O7A 127(10) . .
O8 C29 O7 126(10) . .
O7A C29 O7 101(10) . .
O8A C29 C26 117(10) . .
O8 C29 C26 117(10) . .
O7A C29 C26 110(10) . .
O7 C29 C26 114(10) . .
C34A C33 C34A 120(10) . 6_554
C34 C33 C34 118(10) . 6_554
C34A C33 C32 120(10) . .
C34A C33 C32 120(10) 6_554 .
C34 C33 C32 121(6) . .
C34 C33 C32 121(6) 6_554 .
C20A C15 C16A 113(10) . .
C20 C15 C16 120.0 . .
C20A C15 C3 120(10) . .
C16A C15 C3 127(10) . .
C20 C15 C3 121(7) . .
C16 C15 C3 119(7) . .
C19 C20 C15 120.0 . .
C19 C20 H20 120.0 . .
C15 C20 H20 120.0 . .
C20 C19 C18 120.0 . .
C20 C19 C22 110(10) . .
C18 C19 C22 130(10) . .
C19A C18 C17A 109(10) . .
C17 C18 C19 120.0 . .
C19A C18 C21 133(10) . .
C17A C18 C21 118(10) . .
C17 C18 C21 122(6) . .
C19 C18 C21 118(6) . .
C18 C17 C16 120.0 . .
C18 C17 C22A 134(10) . .
C16 C17 C22A 106(10) . .
C17 C16 C15 120.0 . .
C17 C16 H16 120.0 . .
C15 C16 H16 120.0 . .
C21 O6 Zn4 131(10) . .
C29 O7A Zn2A 128(10) . 8
C13 O4A Zn1A 136(10) . .
C42 C41 C42 120(10) . 6_554
C42A C41 C42A 120(10) 6_554 .
C42 C41 C40 120(5) . .
C42 C41 C40 120(5) 6_554 .
C42A C41 C40 120(6) 6_554 .
C42A C41 C40 120(6) . .
C41 C40 C39 115(7) . 2
C41 C40 C39 115(7) . .
C39 C40 C39 130(10) 2 .
C40 C39 C40 110(10) 3 .
C40 C39 H39 125.0 3 .
C40 C39 H39 125.0 . .
C43 C44 C43 120(10) . 6_554
C43A C44 C43A 121(10) . 6_554
C43 C44 C45 120(6) . .
C43 C44 C45 120(5) 6_554 .
C43A C44 C45 120(6) . .
C43A C44 C45 120(6) 6_554 .
C29 O8A Zn1A 128(10) . 10_556
O10A C45 O10A 122(10) 6_554 .
O10 C45 C44 108(10) 6_554 .
O10 C45 C44 108(10) . .
O10A C45 C44 119(10) 6_554 .
O10A C45 C44 119(10) . .
C13 O3A Zn2A 125(10) . .
C10 C11A C12A 120(10) . .
C10 C11A C66 121(10) . .
C12A C11A C66 119(10) . .
C25A C24A C23 121(10) . .
C25A C24A H24A 119.5 . .
C23 C24A H24A 119.5 . .
C7 C12A C11A 120(10) . .
C7 C12A H12A 120.2 . .
C11A C12A H12A 120.2 . .
C23 C28A C27A 120(10) . .
C23 C28A H28A 119.8 . .
C27A C28A H28A 119.8 . .
C26 C27A C28A 120(10) . .
C26 C27A C30B 129(10) . .
C28A C27A C30B 111(10) . .
C10 C9A C8A 118(10) . .
C10 C9A C14C 123(10) . .
C8A C9A C14C 119(10) . .
C24A C25A C26 120(10) . .
C24A C25A C30C 106(10) . .
C26 C25A C30C 134(10) . .
C7 C8A C9A 120(10) . .
C7 C8A H8A 120.0 . .
C9A C8A H8A 120.0 . .
C19A C20A C15 118(10) . .
C19A C20A H20A 120.9 . .
C15 C20A H20A 120.9 . .
C16A C17A C18 120(10) . .
C16A C17A C22B 104(10) . .
C18 C17A C22B 135(10) . .
C17A C16A C15 126(10) . .
C17A C16A H16A 116.8 . .
C15 C16A H16A 116.9 . .
C20A C19A C18 132(10) . .
C20A C19A C22C 115(10) . .
C18 C19A C22C 113(10) . .
C21 O5A Zn3 118(10) . 4_664
C21 O6A Zn3 121(9) . 5_554
C45 O10A Zn1A 128(10) . .
C37 O9A Zn2A 122(10) . .
C45 O10 Zn1 121(10) . .
C37 O9 Zn2 131(8) . .
C44 C43 C42 120(8) . .
C44 C43 C46 130(10) . .
C42 C43 C46 110(10) . .
C36 C35A C34A 120(10) . .
C36 C35A C38A 130(10) . .
C34A C35A C38A 108(10) . .
C35 C34 C33 121(8) . .
C35 C34 H34 119.6 . .
C33 C34 H34 119.6 . .
C41 C42 C43 120(7) . .
C41 C42 H42 120.1 . .
C43 C42 H42 120.0 . .
C35A C38A H38A 109.4 . .
C35A C38A H38B 109.5 . .
H38A C38A H38B 109.5 . .
C35A C38A H38C 109.6 . .
H38A C38A H38C 109.5 . .
H38B C38A H38C 109.5 . .
C43A C42A C41 120(8) . .
C43A C42A H42A 119.9 . .
C41 C42A H42A 119.9 . .
C36 C35 C34 121(8) . .
C36 C35 C38 132(10) . .
C34 C35 C38 108(10) . .
C33 C34A C35A 120(10) . .
C33 C34A H34A 120.1 . .
C35A C34A H34A 120.1 . .
C44 C43A C42A 120(8) . .
C44 C43A C46A 139(10) . .
C42A C43A C46A 102(10) . .
C27A C30B H30D 109.6 . .
C27A C30B H30E 109.3 . .
H30D C30B H30E 109.5 . .
C27A C30B H30F 109.5 . .
H30D C30B H30F 109.5 . .
H30E C30B H30F 109.5 . .
C9A C14C H14G 109.7 . .
C9A C14C H14H 109.7 . .
H14G C14C H14H 108.9 . .
C9A C14C H14I 110.6 . .
H14G C14C H14I 108.8 . .
H14H C14C H14I 109.0 . .
C17A C22B H22G 109.3 . .
C17A C22B H22H 110.0 . .
H22G C22B H22H 109.4 . .
C17A C22B H22I 109.2 . .
H22G C22B H22I 109.5 . .
H22H C22B H22I 109.5 . .
C25A C30C H30J 109.4 . .
C25A C30C H30K 109.4 . .
H30J C30C H30K 109.5 . .
C25A C30C H30L 109.6 . .
H30J C30C H30L 109.5 . .
H30K C30C H30L 109.5 . .
C11A C66 H66A 111.9 . .
C11A C66 H66B 111.7 . .
H66A C66 H66B 107.1 . .
C11A C66 H66C 111.7 . .
H66A C66 H66C 107.1 . .
H66B C66 H66C 107.1 . .
C19A C22C H22J 109.8 . .
C19A C22C H22K 109.8 . .
H22J C22C H22K 109.2 . .
C19A C22C H22L 109.5 . .
H22J C22C H22L 109.2 . .
H22K C22C H22L 109.3 . .
C43A C46A H46D 109.5 . .
C43A C46A H46E 109.6 . .
H46D C46A H46E 109.5 . .
C43A C46A H46F 109.4 . .
H46D C46A H46F 109.5 . .
H46E C46A H46F 109.5 . .

loop_
_geom_bond_atom_site_label_1
_geom_bond_atom_site_label_2
_geom_bond_distance
_geom_bond_site_symmetry_2
Zn2 O1 1.90(4) .
Zn2 O4 1.92(8) .
Zn2 O7 1.94(11) 10
Zn2 O9 1.98(7) .
Zn2 Zn2 3.15(3) 6_554
Zn2 Zn1 3.16(2) 6_554
Zn2 Zn1 3.17(2) .
Zn1 O8 1.87(10) 9
Zn1 O10 1.88(12) .
Zn1 O3 1.96(9) .
Zn1 O1 1.97(4) .
Zn1 Zn2 3.16(2) 6_554
Zn1 Zn1 3.18(3) 6_554
Zn4 O2 1.70(4) .
Zn4 O6 1.97(11) 2_655
Zn4 O6 1.97(11) 3_665
Zn4 O6 1.97(11) .
Zn4 Zn3 1.98(3) 6_654
Zn4 Zn3 1.98(3) 5_554
Zn4 Zn3 1.98(3) 4_664
Zn4 Zn3 3.18(4) 2_655
Zn4 Zn3 3.18(4) 3_665
Zn4 Zn3 3.18(4) .
Zn3 O5A 1.90(11) 4_664
Zn3 O5 1.95(11) .
Zn3 O6A 1.98(11) 5_554
Zn3 Zn4 1.98(3) 4_664
Zn3 O2 2.03(2) .
Zn3 O5 2.18(15) 4_664
Zn3 Zn3 2.26(5) 4_664
Zn3 O6 2.34(13) 4_664
Zn3 O6 2.43(14) 5_554
Zn3 Zn3 2.89(4) 5_554
Zn3 Zn3 3.15(4) 2_655
Zn3 Zn3 3.15(4) 3_665
Zn1A O10A 1.7(3) .
Zn1A O1 1.91(5) .
Zn1A O4A 1.98(16) .
Zn1A O8A 2.0(3) 10
Zn1A Zn2A 3.18(6) .
Zn1A Zn2A 3.18(6) 6_554
Zn1A Zn1A 3.23(9) 6_554
Zn2A O3A 1.91(16) .
Zn2A O7A 1.9(3) 9
Zn2A O9A 1.96(19) .
Zn2A O1 1.99(6) .
Zn2A Zn2A 3.10(9) 6_554
Zn2A Zn1A 3.18(6) 6_554
O1 Zn2 1.90(4) 6_554
O1 Zn1A 1.91(5) 6_554
O1 Zn1 1.97(4) 6_554
O1 Zn2A 1.99(6) 6_554
O2 Zn4 1.70(4) 4_664
O2 Zn3 2.03(2) 2_655
O2 Zn3 2.03(2) 6_654
O2 Zn3 2.03(2) 5_554
O2 Zn3 2.03(2) 3_665
O2 Zn3 2.03(2) 4_664
O4 C13 1.23(11) .
O7 C29 1.31(16) .
O7 Zn2 1.94(11) 10_556
O5 C21 1.30(13) .
O5 Zn3 2.18(15) 4_664
C36 C35A 1.35(19) .
C36 C35A 1.35(19) 6_554
C36 C35 1.37(12) .
C36 C35 1.37(12) 6_554
C36 C37 1.52(17) .
O3 C13 1.29(11) .
C10 C9 1.3900 .
C10 C11 1.3900 .
C10 C9A 1.39(16) .
C10 C11A 1.39(16) .
C10 C13 1.52(13) .
C9 C8 1.3900 .
C9 C14 1.52(18) .
C8 C7 1.3900 .
C8 H8 0.9300 .
C7 C12A 1.38(16) .
C7 C12 1.3900 .
C7 C8A 1.40(16) .
C7 C1 1.50(7) .
C12 C11 1.3900 .
C12 H12 0.9300 .
C11 C14A 1.50(18) .
C21 O5A 1.20(13) .
C21 O6 1.33(13) .
C21 O6A 1.34(13) .
C21 C18 1.51(13) .
C31 C32 1.39(8) .
C31 C32 1.39(8) 2_665
C31 H31 0.9300 .
O8 C29 1.29(17) .
O8 Zn1 1.87(10) 8
C1 C2 1.3900 .
C1 C6 1.3900 .
C2 C3 1.3900 .
C2 H2 0.9300 .
C3 C4 1.3900 .
C3 C15 1.48(7) .
C4 C5 1.3900 .
C4 H4 0.9300 .
C5 C6 1.3900 .
C5 C23 1.50(7) .
C6 H6 0.9300 .
C26 C27A 1.38(15) .
C26 C25A 1.39(16) .
C26 C25 1.3900 .
C26 C27 1.3900 .
C26 C29 1.53(13) .
C25 C24 1.3900 .
C25 C30 1.5(2) .
C24 C23 1.3900 .
C24 H24 0.9300 .
C23 C28A 1.37(15) .
C23 C24A 1.38(15) .
C23 C28 1.3900 .
C28 C27 1.3900 .
C28 H28 0.9300 .
C27 C30A 1.5(2) .
C37 O9A 1.2(2) .
C37 O9A 1.2(2) 6_554
C37 O9 1.23(9) .
C37 O9 1.23(9) 6_554
C32 C31 1.39(8) 3_565
C32 C33 1.51(16) .
C13 O3A 1.20(17) .
C13 O4A 1.35(17) .
C29 O8A 1.1(3) .
C29 O7A 1.3(3) .
C33 C34A 1.35(19) .
C33 C34A 1.35(19) 6_554
C33 C34 1.37(12) .
C33 C34 1.37(12) 6_554
C15 C20A 1.32(15) .
C15 C16A 1.36(15) .
C15 C20 1.3900 .
C15 C16 1.3900 .
C20 C19 1.3900 .
C20 H20 0.9300 .
C19 C18 1.3900 .
C19 C22 1.66(19) .
C18 C19A 1.31(15) .
C18 C17A 1.37(15) .
C18 C17 1.3900 .
C17 C16 1.3900 .
C17 C22A 1.65(19) .
C16 H16 0.9300 .
O6 Zn3 2.34(13) 4_664
O6 Zn3 2.43(14) 5_554
O7A Zn2A 1.9(3) 8
C41 C42 1.40(10) .
C41 C42 1.40(10) 6_554
C41 C42A 1.41(12) 6_554
C41 C42A 1.41(12) .
C41 C40 1.45(15) .
C40 C39 1.49(9) 2
C40 C39 1.49(9) .
C39 C40 1.49(9) 3
C39 H39 0.9300 .
C44 C43 1.41(11) .
C44 C43 1.41(11) 6_554
C44 C43A 1.41(12) .
C44 C43A 1.41(12) 6_554
C44 C45 1.6(3) .
O8A Zn1A 2.0(3) 10_556
C45 O10 1.24(16) 6_554
C45 O10 1.24(16) .
C45 O10A 1.5(4) 6_554
C45 O10A 1.5(4) .
C14 H14A 1.0033 .
C14 H14B 1.0036 .
C14 H14C 1.0023 .
C11A C12A 1.40(19) .
C11A C66 1.51(19) .
C24A C25A 1.38(18) .
C24A H24A 0.9300 .
C12A H12A 0.9300 .
C28A C27A 1.39(18) .
C28A H28A 0.9300 .
C27A C30B 1.5(3) .
C9A C8A 1.42(19) .
C9A C14C 1.52(19) .
C22 H22A 1.0031 .
C22 H22B 1.0034 .
C22 H22C 1.0080 .
C25A C30C 1.5(3) .
C8A H8A 0.9300 .
C30A H30A 0.9601 .
C30A H30B 0.9601 .
C30A H30C 0.9601 .
C22A H22D 0.9606 .
C22A H22E 0.9606 .
C22A H22F 0.9606 .
C20A C19A 1.26(17) .
C20A H20A 0.9300 .
C17A C16A 1.29(17) .
C17A C22B 1.7(2) .
C16A H16A 0.9300 .
C19A C22C 1.7(3) .
O5A Zn3 1.90(11) 4_664
O6A Zn3 1.98(11) 5_554
C43 C42 1.41(13) .
C43 C46 1.5(2) .
C35A C34A 1.4(2) .
C35A C38A 1.5(2) .
C34 C35 1.37(16) .
C34 H34 0.9300 .
C42 H42 0.9300 .
C38A H38A 0.9600 .
C38A H38B 0.9600 .
C38A H38C 0.9600 .
C42A C43A 1.41(17) .
C42A H42A 0.9300 .
C46 H46A 0.9928 .
C46 H46B 0.9938 .
C46 H46C 0.9926 .
C35 C38 1.5(3) .
C34A H34A 0.9300 .
C43A C46A 1.6(3) .
C38 H38D 0.9600 .
C38 H38E 0.9600 .
C38 H38F 0.9600 .
C14A H14D 0.9601 .
C14A H14E 0.9601 .
C14A H14F 0.9601 .
C30B H30D 0.9601 .
C30B H30E 0.9600 .
C30B H30F 0.9601 .
C14C H14G 0.9653 .
C14C H14H 0.9654 .
C14C H14I 0.9659 .
C30 H30G 0.9600 .
C30 H30H 0.9600 .
C30 H30I 0.9600 .
C22B H22G 0.9601 .
C22B H22H 0.9602 .
C22B H22I 0.9601 .
C30C H30J 0.9600 .
C30C H30K 0.9600 .
C30C H30L 0.9600 .
C66 H66A 0.9834 .
C66 H66B 0.9831 .
C66 H66C 0.9831 .
C22C H22J 0.9628 .
C22C H22K 0.9628 .
C22C H22L 0.9627 .
C46A H46D 0.9601 .
C46A H46E 0.9601 .
C46A H46F 0.9601 .

loop_
_geom_torsion_atom_site_label_1
_geom_torsion_atom_site_label_2
_geom_torsion_atom_site_label_3
_geom_torsion_atom_site_label_4
_geom_torsion
_geom_torsion_site_symmetry_1
_geom_torsion_site_symmetry_4
O4 Zn2 O1 Zn2 127(4) . 6_554
O7 Zn2 O1 Zn2 -104(4) 10 6_554
O9 Zn2 O1 Zn2 7(3) . 6_554
O4 Zn2 O1 Zn1A -70(4) . .
O7 Zn2 O1 Zn1A 59(4) 10 .
O9 Zn2 O1 Zn1A 171(4) . .
O4 Zn2 O1 Zn1A 39(14) . 6_554
O7 Zn2 O1 Zn1A 168(12) 10 6_554
O9 Zn2 O1 Zn1A -80(13) . 6_554
O4 Zn2 O1 Zn1 -112(4) . 6_554
O7 Zn2 O1 Zn1 17(5) 10 6_554
O9 Zn2 O1 Zn1 129(4) . 6_554
O4 Zn2 O1 Zn1 5(5) . .
O7 Zn2 O1 Zn1 134(4) 10 .
O9 Zn2 O1 Zn1 -114(4) . .
O4 Zn2 O1 Zn2A 64(4) . .
O7 Zn2 O1 Zn2A -167(4) 10 .
O9 Zn2 O1 Zn2A -55(4) . .
O4 Zn2 O1 Zn2A 175(4) . 6_554
O7 Zn2 O1 Zn2A -56(4) 10 6_554
O9 Zn2 O1 Zn2A 56(4) . 6_554
O10A Zn1A O1 Zn2 166(17) . .
O4A Zn1A O1 Zn2 60(7) . .
O8A Zn1A O1 Zn2 -64(11) 10 .
O10A Zn1A O1 Zn2 -100(21) . 6_554
O4A Zn1A O1 Zn2 154(14) . 6_554
O8A Zn1A O1 Zn2 30(17) 10 6_554
O10A Zn1A O1 Zn1A 2(17) . 6_554
O4A Zn1A O1 Zn1A -104(7) . 6_554
O8A Zn1A O1 Zn1A 133(11) 10 6_554
O10A Zn1A O1 Zn1 -62(17) . 6_554
O4A Zn1A O1 Zn1 -168(7) . 6_554
O8A Zn1A O1 Zn1 68(11) 10 6_554
O10A Zn1A O1 Zn1 52(17) . .
O4A Zn1A O1 Zn1 -54(7) . .
O8A Zn1A O1 Zn1 -177(11) 10 .
O10A Zn1A O1 Zn2A 126(17) . .
O4A Zn1A O1 Zn2A 20(8) . .
O8A Zn1A O1 Zn2A -103(11) 10 .
O10A Zn1A O1 Zn2A -122(17) . 6_554
O4A Zn1A O1 Zn2A 132(7) . 6_554
O8A Zn1A O1 Zn2A 9(11) 10 6_554
O8 Zn1 O1 Zn2 105(5) 9 .
O10 Zn1 O1 Zn2 -116(7) . .
O3 Zn1 O1 Zn2 -2(4) . .
O8 Zn1 O1 Zn2 -18(5) 9 6_554
O10 Zn1 O1 Zn2 121(7) . 6_554
O3 Zn1 O1 Zn2 -125(4) . 6_554
O8 Zn1 O1 Zn1A 170(4) 9 .
O10 Zn1 O1 Zn1A -51(7) . .
O3 Zn1 O1 Zn1A 63(4) . .
O8 Zn1 O1 Zn1A -65(5) 9 6_554
O10 Zn1 O1 Zn1A 74(7) . 6_554
O3 Zn1 O1 Zn1A -172(4) . 6_554
O8 Zn1 O1 Zn1 -136(4) 9 6_554
O10 Zn1 O1 Zn1 2(6) . 6_554
O3 Zn1 O1 Zn1 116(3) . 6_554
O8 Zn1 O1 Zn2A 59(4) 9 .
O10 Zn1 O1 Zn2A -163(7) . .
O3 Zn1 O1 Zn2A -49(3) . .
O8 Zn1 O1 Zn2A -32(13) 9 6_554
O10 Zn1 O1 Zn2A 106(14) . 6_554
O3 Zn1 O1 Zn2A -140(12) . 6_554
O3A Zn2A O1 Zn2 -63(9) . .
O7A Zn2A O1 Zn2 -176(9) 9 .
O9A Zn2A O1 Zn2 63(9) . .
O3A Zn2A O1 Zn2 173(9) . 6_554
O7A Zn2A O1 Zn2 60(9) 9 6_554
O9A Zn2A O1 Zn2 -61(9) . 6_554
O3A Zn2A O1 Zn1A -18(10) . .
O7A Zn2A O1 Zn1A -131(9) 9 .
O9A Zn2A O1 Zn1A 108(9) . .
O3A Zn2A O1 Zn1A 110(9) . 6_554
O7A Zn2A O1 Zn1A -3(9) 9 6_554
O9A Zn2A O1 Zn1A -124(9) . 6_554
O3A Zn2A O1 Zn1 -47(16) . 6_554
O7A Zn2A O1 Zn1 -160(14) 9 6_554
O9A Zn2A O1 Zn1 79(15) . 6_554
O3A Zn2A O1 Zn1 61(9) . .
O7A Zn2A O1 Zn1 -51(8) 9 .
O9A Zn2A O1 Zn1 -173(9) . .
O3A Zn2A O1 Zn2A -134(9) . 6_554
O7A Zn2A O1 Zn2A 113(9) 9 6_554
O9A Zn2A O1 Zn2A -8(9) . 6_554
O6 Zn4 O2 Zn4 36(59) 2_655 4_664
O6 Zn4 O2 Zn4 156(59) 3_665 4_664
O6 Zn4 O2 Zn4 -84(59) . 4_664
O6 Zn4 O2 Zn3 15(5) 2_655 2_655
O6 Zn4 O2 Zn3 135(5) 3_665 2_655
O6 Zn4 O2 Zn3 -105(5) . 2_655
O6 Zn4 O2 Zn3 -62(5) 2_655 6_654
O6 Zn4 O2 Zn3 58(5) 3_665 6_654
O6 Zn4 O2 Zn3 178(5) . 6_654
O6 Zn4 O2 Zn3 58(5) 2_655 5_554
O6 Zn4 O2 Zn3 178(5) 3_665 5_554
O6 Zn4 O2 Zn3 -62(5) . 5_554
O6 Zn4 O2 Zn3 -105(5) 2_655 3_665
O6 Zn4 O2 Zn3 15(5) 3_665 3_665
O6 Zn4 O2 Zn3 135(5) . 3_665
O6 Zn4 O2 Zn3 178(5) 2_655 4_664
O6 Zn4 O2 Zn3 -62(5) 3_665 4_664
O6 Zn4 O2 Zn3 58(5) . 4_664
O6 Zn4 O2 Zn3 135(5) 2_655 .
O6 Zn4 O2 Zn3 -105(5) 3_665 .
O6 Zn4 O2 Zn3 15(5) . .
O5A Zn3 O2 Zn4 -76(6) 4_664 4_664
O5 Zn3 O2 Zn4 175(5) . 4_664
O6A Zn3 O2 Zn4 71(5) 5_554 4_664
O5 Zn3 O2 Zn4 -99(4) 4_664 4_664
O6 Zn3 O2 Zn4 -41(4) 4_664 4_664
O6 Zn3 O2 Zn4 42(3) 5_554 4_664
O5A Zn3 O2 Zn4 104(6) 4_664 .
O5 Zn3 O2 Zn4 -5(5) . .
O6A Zn3 O2 Zn4 -109(5) 5_554 .
O5 Zn3 O2 Zn4 81(4) 4_664 .
O6 Zn3 O2 Zn4 139(4) 4_664 .
O6 Zn3 O2 Zn4 -138(3) 5_554 .
O5A Zn3 O2 Zn3 -128(6) 4_664 2_655
O5 Zn3 O2 Zn3 123(5) . 2_655
O6A Zn3 O2 Zn3 19(5) 5_554 2_655
O5 Zn3 O2 Zn3 -151(4) 4_664 2_655
O6 Zn3 O2 Zn3 -94(4) 4_664 2_655
O6 Zn3 O2 Zn3 -10(4) 5_554 2_655
O5A Zn3 O2 Zn3 18(6) 4_664 6_654
O5 Zn3 O2 Zn3 -91(5) . 6_654
O6A Zn3 O2 Zn3 165(5) 5_554 6_654
O5 Zn3 O2 Zn3 -5(4) 4_664 6_654
O6 Zn3 O2 Zn3 52(4) 4_664 6_654
O6 Zn3 O2 Zn3 136(3) 5_554 6_654
O5A Zn3 O2 Zn3 165(6) 4_664 5_554
O5 Zn3 O2 Zn3 56(5) . 5_554
O6A Zn3 O2 Zn3 -48(5) 5_554 5_554
O5 Zn3 O2 Zn3 142(4) 4_664 5_554
O6 Zn3 O2 Zn3 -161(4) 4_664 5_554
O6 Zn3 O2 Zn3 -78(3) 5_554 5_554
O5A Zn3 O2 Zn3 -23(6) 4_664 3_665
O5 Zn3 O2 Zn3 -133(5) . 3_665
O6A Zn3 O2 Zn3 124(5) 5_554 3_665
O5 Zn3 O2 Zn3 -46(4) 4_664 3_665
O6 Zn3 O2 Zn3 11(4) 4_664 3_665
O6 Zn3 O2 Zn3 94(3) 5_554 3_665
O5A Zn3 O2 Zn3 63(6) 4_664 4_664
O5 Zn3 O2 Zn3 -46(5) . 4_664
O6A Zn3 O2 Zn3 -150(5) 5_554 4_664
O5 Zn3 O2 Zn3 40(4) 4_664 4_664
O6 Zn3 O2 Zn3 97(4) 4_664 4_664
O6 Zn3 O2 Zn3 -180(4) 5_554 4_664
O1 Zn2 O4 C13 3(14) . .
O7 Zn2 O4 C13 -129(12) 10 .
O9 Zn2 O4 C13 123(12) . .
O5A Zn3 O5 C21 -152(21) 4_664 .
O6A Zn3 O5 C21 86(21) 5_554 .
O2 Zn3 O5 C21 -30(22) . .
O5 Zn3 O5 C21 -122(24) 4_664 .
O6 Zn3 O5 C21 -130(19) 4_664 .
O6 Zn3 O5 C21 64(23) 5_554 .
O5A Zn3 O5 Zn3 -80(6) 4_664 4_664
O6A Zn3 O5 Zn3 158(5) 5_554 4_664
O2 Zn3 O5 Zn3 43(3) . 4_664
O5 Zn3 O5 Zn3 -49(6) 4_664 4_664
O6 Zn3 O5 Zn3 -57(10) 4_664 4_664
O6 Zn3 O5 Zn3 137(6) 5_554 4_664
O8 Zn1 O3 C13 -125(13) 9 .
O10 Zn1 O3 C13 109(14) . .
O1 Zn1 O3 C13 -12(14) . .
C11 C10 C9 C8 0.0 . .
C9A C10 C9 C8 -71(8) . .
C11A C10 C9 C8 56(8) . .
C13 C10 C9 C8 -177(10) . .
C11 C10 C9 C14 179(24) . .
C9A C10 C9 C14 108(25) . .
C11A C10 C9 C14 -125(25) . .
C13 C10 C9 C14 2(25) . .
C10 C9 C8 C7 0.00(8) . .
C14 C9 C8 C7 -179(22) . .
C9 C8 C7 C12A -56(9) . .
C9 C8 C7 C12 0.0 . .
C9 C8 C7 C8A 70(8) . .
C9 C8 C7 C1 178(9) . .
C12A C7 C12 C11 70(8) . .
C8 C7 C12 C11 0.0 . .
C8A C7 C12 C11 -57(9) . .
C1 C7 C12 C11 -178(9) . .
C7 C12 C11 C10 0.00(8) . .
C7 C12 C11 C14A -177(21) . .
C9 C10 C11 C12 0.0 . .
C9A C10 C11 C12 58(9) . .
C11A C10 C11 C12 -69(8) . .
C13 C10 C11 C12 177(10) . .
C9 C10 C11 C14A 176(28) . .
C9A C10 C11 C14A -126(29) . .
C11A C10 C11 C14A 106(29) . .
C13 C10 C11 C14A -7(29) . .
Zn3 O5 C21 O5A 108(21) . .
Zn3 O5 C21 O5A 47(9) 4_664 .
Zn3 O5 C21 O6 42(26) . .
Zn3 O5 C21 O6 -20(14) 4_664 .
Zn3 O5 C21 O6A -34(25) . .
Zn3 O5 C21 O6A -96(12) 4_664 .
Zn3 O5 C21 C18 -156(13) . .
Zn3 O5 C21 C18 143(9) 4_664 .
C12A C7 C1 C2 -144(14) . .
C12 C7 C1 C2 144(7) . .
C8 C7 C1 C2 -34(10) . .
C8A C7 C1 C2 40(15) . .
C12A C7 C1 C6 35(15) . .
C12 C7 C1 C6 -37(10) . .
C8 C7 C1 C6 145(7) . .
C8A C7 C1 C6 -141(13) . .
C6 C1 C2 C3 0.0 . .
C7 C1 C2 C3 179(8) . .
C1 C2 C3 C4 0.0 . .
C1 C2 C3 C15 178(9) . .
C2 C3 C4 C5 0.0 . .
C15 C3 C4 C5 -178(9) . .
C3 C4 C5 C6 0.0 . .
C3 C4 C5 C23 179(8) . .
C4 C5 C6 C1 0.0 . .
C23 C5 C6 C1 -179(8) . .
C2 C1 C6 C5 0.0 . .
C7 C1 C6 C5 -179(8) . .
C27A C26 C25 C24 -59(9) . .
C25A C26 C25 C24 67(8) . .
C27 C26 C25 C24 0.00(6) . .
C29 C26 C25 C24 178(10) . .
C27A C26 C25 C30 123(27) . .
C25A C26 C25 C30 -111(27) . .
C27 C26 C25 C30 -178(25) . .
C29 C26 C25 C30 0(27) . .
C26 C25 C24 C23 0.0 . .
C30 C25 C24 C23 178(22) . .
C25 C24 C23 C28A 59(8) . .
C25 C24 C23 C24A -67(8) . .
C25 C24 C23 C28 0.0 . .
C25 C24 C23 C5 -180(8) . .
C4 C5 C23 C28A 140(14) . .
C6 C5 C23 C28A -42(16) . .
C4 C5 C23 C24A -41(13) . .
C6 C5 C23 C24A 138(11) . .
C4 C5 C23 C24 39(10) . .
C6 C5 C23 C24 -142(7) . .
C4 C5 C23 C28 -141(7) . .
C6 C5 C23 C28 38(9) . .
C28A C23 C28 C27 -67(8) . .
C24A C23 C28 C27 59(8) . .
C24 C23 C28 C27 0.00(5) . .
C5 C23 C28 C27 180(8) . .
C23 C28 C27 C26 0.0 . .
C23 C28 C27 C30A -179(21) . .
C27A C26 C27 C28 66(8) . .
C25A C26 C27 C28 -59(8) . .
C25 C26 C27 C28 0.0 . .
C29 C26 C27 C28 -178(10) . .
C27A C26 C27 C30A -115(26) . .
C25A C26 C27 C30A 120(26) . .
C25 C26 C27 C30A 179(24) . .
C29 C26 C27 C30A 1(26) . .
C35A C36 C37 O9A 14(19) . .
C35A C36 C37 O9A -166(19) 6_554 .
C35 C36 C37 O9A 78(20) . .
C35 C36 C37 O9A -102(20) 6_554 .
C35A C36 C37 O9A -166(19) . 6_554
C35A C36 C37 O9A 14(19) 6_554 6_554
C35 C36 C37 O9A -102(20) . 6_554
C35 C36 C37 O9A 78(20) 6_554 6_554
C35A C36 C37 O9 -31(14) . .
C35A C36 C37 O9 149(14) 6_554 .
C35 C36 C37 O9 33(15) . .
C35 C36 C37 O9 -147(15) 6_554 .
C35A C36 C37 O9 149(14) . 6_554
C35A C36 C37 O9 -31(14) 6_554 6_554
C35 C36 C37 O9 -147(15) . 6_554
C35 C36 C37 O9 33(15) 6_554 6_554
C32 C31 C32 C31 0.0 2_665 3_565
C32 C31 C32 C33 180.0 2_665 .
Zn2 O4 C13 O3A -78(14) . .
Zn2 O4 C13 O3 -17(22) . .
Zn2 O4 C13 O4A 60(14) . .
Zn2 O4 C13 C10 -179(8) . .
Zn1 O3 C13 O3A 75(16) . .
Zn1 O3 C13 O4 24(23) . .
Zn1 O3 C13 O4A -49(16) . .
Zn1 O3 C13 C10 -174(8) . .
C9 C10 C13 O3A -69(19) . .
C11 C10 C13 O3A 114(17) . .
C9A C10 C13 O3A -143(20) . .
C11A C10 C13 O3A 41(21) . .
C9 C10 C13 O4 0(17) . .
C11 C10 C13 O4 -176(11) . .
C9A C10 C13 O4 -73(18) . .
C11A C10 C13 O4 110(16) . .
C9 C10 C13 O3 -164(10) . .
C11 C10 C13 O3 19(15) . .
C9A C10 C13 O3 123(16) . .
C11A C10 C13 O3 -54(16) . .
C9 C10 C13 O4A 93(17) . .
C11 C10 C13 O4A -84(17) . .
C9A C10 C13 O4A 19(21) . .
C11A C10 C13 O4A -157(17) . .
Zn1 O8 C29 O8A -77(21) 8 .
Zn1 O8 C29 O7A 68(19) 8 .
Zn1 O8 C29 O7 -25(25) 8 .
Zn1 O8 C29 C26 174(9) 8 .
Zn2 O7 C29 O8A 70(19) 10_556 .
Zn2 O7 C29 O8 25(21) 10_556 .
Zn2 O7 C29 O7A -56(17) 10_556 .
Zn2 O7 C29 C26 -174(7) 10_556 .
C27A C26 C29 O8A 34(32) . .
C25A C26 C29 O8A -148(28) . .
C25 C26 C29 O8A 134(25) . .
C27 C26 C29 O8A -48(30) . .
C27A C26 C29 O8 106(19) . .
C25A C26 C29 O8 -76(18) . .
C25 C26 C29 O8 -154(11) . .
C27 C26 C29 O8 24(17) . .
C27A C26 C29 O7A -169(20) . .
C25A C26 C29 O7A 9(23) . .
C25 C26 C29 O7A -69(20) . .
C27 C26 C29 O7A 109(17) . .
C27A C26 C29 O7 -57(19) . .
C25A C26 C29 O7 121(17) . .
C25 C26 C29 O7 43(14) . .
C27 C26 C29 O7 -139(10) . .
C31 C32 C33 C34A 33(12) . .
C31 C32 C33 C34A -147(12) 3_565 .
C31 C32 C33 C34A -147(12) . 6_554
C31 C32 C33 C34A 33(12) 3_565 6_554
C31 C32 C33 C34 -33(13) . .
C31 C32 C33 C34 147(13) 3_565 .
C31 C32 C33 C34 147(13) . 6_554
C31 C32 C33 C34 -33(13) 3_565 6_554
C2 C3 C15 C20A 155(12) . .
C4 C3 C15 C20A -27(15) . .
C2 C3 C15 C16A -27(20) . .
C4 C3 C15 C16A 151(17) . .
C2 C3 C15 C20 40(11) . .
C4 C3 C15 C20 -142(8) . .
C2 C3 C15 C16 -142(7) . .
C4 C3 C15 C16 36(11) . .
C20A C15 C20 C19 49(8) . .
C16A C15 C20 C19 -67(9) . .
C16 C15 C20 C19 0.0 . .
C3 C15 C20 C19 177(10) . .
C15 C20 C19 C18 0.0 . .
C15 C20 C19 C22 -177(18) . .
C20 C19 C18 C19A -42(10) . .
C22 C19 C18 C19A 134(24) . .
C20 C19 C18 C17A 70(9) . .
C22 C19 C18 C17A -113(24) . .
C20 C19 C18 C17 0.0 . .
C22 C19 C18 C17 177(23) . .
C20 C19 C18 C21 175(9) . .
C22 C19 C18 C21 -8(24) . .
O5A C21 C18 C19A -88(20) . .
O5 C21 C18 C19A -154(20) . .
O6 C21 C18 C19A 7(20) . .
O6A C21 C18 C19A 84(18) . .
O5A C21 C18 C17A 97(20) . .
O5 C21 C18 C17A 31(21) . .
O6 C21 C18 C17A -168(18) . .
O6A C21 C18 C17A -91(18) . .
O5A C21 C18 C17 -149(13) . .
O5 C21 C18 C17 145(14) . .
O6 C21 C18 C17 -54(15) . .
O6A C21 C18 C17 23(15) . .
O5A C21 C18 C19 36(17) . .
O5 C21 C18 C19 -30(18) . .
O6 C21 C18 C19 131(12) . .
O6A C21 C18 C19 -152(11) . .
C19A C18 C17 C16 63(10) . .
C17A C18 C17 C16 -49(10) . .
C19 C18 C17 C16 0.0 . .
C21 C18 C17 C16 -175(10) . .
C19A C18 C17 C22A -118(14) . .
C17A C18 C17 C22A 129(14) . .
C19 C18 C17 C22A 179(10) . .
C21 C18 C17 C22A 4(14) . .
C18 C17 C16 C15 0.0 . .
C22A C17 C16 C15 -179(7) . .
C20A C15 C16 C17 -70(9) . .
C16A C15 C16 C17 49(10) . .
C20 C15 C16 C17 0.0 . .
C3 C15 C16 C17 -178(10) . .
O5A C21 O6 Zn4 -72(16) . .
O5 C21 O6 Zn4 -20(21) . .
O6A C21 O6 Zn4 82(14) . .
C18 C21 O6 Zn4 178(9) . .
O5A C21 O6 Zn3 -34(10) . 4_664
O5 C21 O6 Zn3 18(13) . 4_664
O6A C21 O6 Zn3 119(8) . 4_664
C18 C21 O6 Zn3 -144(9) . 4_664
O5A C21 O6 Zn3 -117(10) . 5_554
O5 C21 O6 Zn3 -64(13) . 5_554
O6A C21 O6 Zn3 37(8) . 5_554
C18 C21 O6 Zn3 133(9) . 5_554
O2 Zn4 O6 C21 -5(16) . .
O6 Zn4 O6 C21 -128(16) 2_655 .
O6 Zn4 O6 C21 118(17) 3_665 .
O2 Zn4 O6 Zn3 -54(3) . 4_664
O6 Zn4 O6 Zn3 -178(5) 2_655 4_664
O6 Zn4 O6 Zn3 69(7) 3_665 4_664
O2 Zn4 O6 Zn3 57(3) . 5_554
O6 Zn4 O6 Zn3 -66(6) 2_655 5_554
O6 Zn4 O6 Zn3 180(5) 3_665 5_554
O8A C29 O7A Zn2A -38(43) . 8
O8 C29 O7A Zn2A -77(22) . 8
O7 C29 O7A Zn2A 48(25) . 8
C26 C29 O7A Zn2A 168(16) . 8
O3A C13 O4A Zn1A -22(34) . .
O4 C13 O4A Zn1A -66(22) . .
O3 C13 O4A Zn1A 63(22) . .
C10 C13 O4A Zn1A 179(14) . .
O10A Zn1A O4A C13 -123(28) . .
O1 Zn1A O4A C13 -6(25) . .
O8A Zn1A O4A C13 115(24) 10 .
C42 C41 C40 C39 141(9) . 2
C42 C41 C40 C39 -39(9) 6_554 2
C42A C41 C40 C39 41(12) 6_554 2
C42A C41 C40 C39 -139(12) . 2
C42 C41 C40 C39 -39(9) . .
C42 C41 C40 C39 141(9) 6_554 .
C42A C41 C40 C39 -139(12) 6_554 .
C42A C41 C40 C39 41(12) . .
C41 C40 C39 C40 180.0 . 3
C39 C40 C39 C40 0.0 2 3
O8 C29 O8A Zn1A 73(28) . 10_556
O7A C29 O8A Zn1A 29(51) . 10_556
O7 C29 O8A Zn1A -67(30) . 10_556
C26 C29 O8A Zn1A -179(17) . 10_556
C43 C44 C45 O10 145(13) . 6_554
C43 C44 C45 O10 -35(13) 6_554 6_554
C43A C44 C45 O10 64(15) . 6_554
C43A C44 C45 O10 -116(15) 6_554 6_554
C43 C44 C45 O10 -35(13) . .
C43 C44 C45 O10 145(13) 6_554 .
C43A C44 C45 O10 -116(15) . .
C43A C44 C45 O10 64(15) 6_554 .
C43 C44 C45 O10A -107(20) . 6_554
C43 C44 C45 O10A 73(20) 6_554 6_554
C43A C44 C45 O10A 172(22) . 6_554
C43A C44 C45 O10A -8(22) 6_554 6_554
C43 C44 C45 O10A 73(20) . .
C43 C44 C45 O10A -107(20) 6_554 .
C43A C44 C45 O10A -8(22) . .
C43A C44 C45 O10A 172(22) 6_554 .
O4 C13 O3A Zn2A 78(20) . .
O3 C13 O3A Zn2A -58(21) . .
O4A C13 O3A Zn2A 27(33) . .
C10 C13 O3A Zn2A -171(14) . .
O7A Zn2A O3A C13 109(24) 9 .
O9A Zn2A O3A C13 -136(23) . .
O1 Zn2A O3A C13 -7(27) . .
C9 C10 C11A C12A -57(12) . .
C11 C10 C11A C12A 69(11) . .
C9A C10 C11A C12A -1(16) . .
C13 C10 C11A C12A 175(13) . .
C9 C10 C11A C66 123(10) . .
C11 C10 C11A C66 -111(10) . .
C9A C10 C11A C66 179(14) . .
C13 C10 C11A C66 -4(12) . .
C28A C23 C24A C25A 0(17) . .
C24 C23 C24A C25A 67(14) . .
C28 C23 C24A C25A -60(14) . .
C5 C23 C24A C25A -180(14) . .
C12 C7 C12A C11A -71(13) . .
C8 C7 C12A C11A 55(14) . .
C8A C7 C12A C11A -3(22) . .
C1 C7 C12A C11A -179(12) . .
C10 C11A C12A C7 2(19) . .
C66 C11A C12A C7 -178(16) . .
C24A C23 C28A C27A 1(25) . .
C24 C23 C28A C27A -58(20) . .
C28 C23 C28A C27A 68(19) . .
C5 C23 C28A C27A -180(17) . .
C25A C26 C27A C28A 3(27) . .
C25 C26 C27A C28A 61(20) . .
C27 C26 C27A C28A -66(19) . .
C29 C26 C27A C28A -179(18) . .
C25A C26 C27A C30B 179(27) . .
C25 C26 C27A C30B -123(29) . .
C27 C26 C27A C30B 110(29) . .
C29 C26 C27A C30B -3(34) . .
C23 C28A C27A C26 -2(32) . .
C23 C28A C27A C30B -179(22) . .
C9 C10 C9A C8A 69(17) . .
C11 C10 C9A C8A -56(18) . .
C11A C10 C9A C8A 0(23) . .
C13 C10 C9A C8A -176(16) . .
C9 C10 C9A C14C -111(25) . .
C11 C10 C9A C14C 124(24) . .
C11A C10 C9A C14C 180(19) . .
C13 C10 C9A C14C 3(28) . .
C23 C24A C25A C26 1(24) . .
C23 C24A C25A C30C 180(17) . .
C27A C26 C25A C24A -2(25) . .
C25 C26 C25A C24A -68(16) . .
C27 C26 C25A C24A 58(16) . .
C29 C26 C25A C24A 180(15) . .
C27A C26 C25A C30C 179(29) . .
C25 C26 C25A C30C 113(33) . .
C27 C26 C25A C30C -120(32) . .
C29 C26 C25A C30C 1(36) . .
C12A C7 C8A C9A 2(26) . .
C12 C7 C8A C9A 57(19) . .
C8 C7 C8A C9A -69(18) . .
C1 C7 C8A C9A 179(16) . .
C10 C9A C8A C7 -1(29) . .
C14C C9A C8A C7 179(21) . .
C16A C15 C20A C19A -3(19) . .
C20 C15 C20A C19A -56(15) . .
C16 C15 C20A C19A 69(14) . .
C3 C15 C20A C19A 175(15) . .
C19A C18 C17A C16A 1(29) . .
C17 C18 C17A C16A 48(25) . .
C19 C18 C17A C16A -77(23) . .
C21 C18 C17A C16A 177(20) . .
C19A C18 C17A C22B -174(30) . .
C17 C18 C17A C22B -127(32) . .
C19 C18 C17A C22B 108(34) . .
C21 C18 C17A C22B 2(36) . .
C18 C17A C16A C15 6(41) . .
C22B C17A C16A C15 -177(26) . .
C20A C15 C16A C17A -5(32) . .
C20 C15 C16A C17A 72(26) . .
C16 C15 C16A C17A -56(27) . .
C3 C15 C16A C17A 177(22) . .
C15 C20A C19A C18 12(27) . .
C15 C20A C19A C22C -175(15) . .
C17A C18 C19A C20A -11(26) . .
C17 C18 C19A C20A -88(22) . .
C19 C18 C19A C20A 41(21) . .
C21 C18 C19A C20A 174(17) . .
C17A C18 C19A C22C 177(16) . .
C17 C18 C19A C22C 99(14) . .
C19 C18 C19A C22C -131(12) . .
C21 C18 C19A C22C 1(13) . .
O5 C21 O5A Zn3 -69(13) . 4_664
O6 C21 O5A Zn3 51(15) . 4_664
O6A C21 O5A Zn3 7(36) . 4_664
C18 C21 O5A Zn3 174(9) . 4_664
O5A C21 O6A Zn3 -10(34) . 5_554
O5 C21 O6A Zn3 50(17) . 5_554
O6 C21 O6A Zn3 -58(12) . 5_554
C18 C21 O6A Zn3 -178(9) . 5_554
O10 C45 O10A Zn1A 85(32) 6_554 .
O10 C45 O10A Zn1A -62(34) . .
O10A C45 O10A Zn1A 3(23) 6_554 .
C44 C45 O10A Zn1A -177(23) . .
O1 Zn1A O10A C45 -5(39) . .
O4A Zn1A O10A C45 104(33) . .
O8A Zn1A O10A C45 -134(31) 10 .
O9A C37 O9A Zn2A -12(13) 6_554 .
O9 C37 O9A Zn2A -82(20) . .
O9 C37 O9A Zn2A 31(23) 6_554 .
C36 C37 O9A Zn2A 168(13) . .
O3A Zn2A O9A C37 153(20) . .
O7A Zn2A O9A C37 -98(22) 9 .
O1 Zn2A O9A C37 23(24) . .
O10 C45 O10 Zn1 3(10) 6_554 .
O10A C45 O10 Zn1 -63(17) 6_554 .
O10A C45 O10 Zn1 60(19) . .
C44 C45 O10 Zn1 -177(10) . .
O8 Zn1 O10 C45 127(14) 9 .
O3 Zn1 O10 C45 -121(14) . .
O1 Zn1 O10 C45 -6(17) . .
O9A C37 O9 Zn2 104(21) . .
O9A C37 O9 Zn2 -33(15) 6_554 .
O9 C37 O9 Zn2 14(6) 6_554 .
C36 C37 O9 Zn2 -166(6) . .
O1 Zn2 O9 C37 -24(10) . .
O4 Zn2 O9 C37 -150(9) . .
O7 Zn2 O9 C37 96(10) 10 .
C43 C44 C43 C42 1(10) 6_554 .
C43A C44 C43 C42 -67(14) . .
C43A C44 C43 C42 61(14) 6_554 .
C45 C44 C43 C42 -179(10) . .
C43 C44 C43 C46 180(14) 6_554 .
C43A C44 C43 C46 113(16) . .
C43A C44 C43 C46 -120(16) 6_554 .
C45 C44 C43 C46 0(14) . .
C35A C36 C35A C34A 1(15) 6_554 .
C35 C36 C35A C34A 73(21) . .
C35 C36 C35A C34A -50(20) 6_554 .
C37 C36 C35A C34A -179(15) . .
C35A C36 C35A C38A 163(43) 6_554 .
C35 C36 C35A C38A -125(43) . .
C35 C36 C35A C38A 112(42) 6_554 .
C37 C36 C35A C38A -17(43) . .
C34A C33 C34 C35 72(17) . .
C34A C33 C34 C35 -53(16) 6_554 .
C34 C33 C34 C35 0(10) 6_554 .
C32 C33 C34 C35 180(10) . .
C42 C41 C42 C43 1(10) 6_554 .
C42A C41 C42 C43 -59(14) 6_554 .
C42A C41 C42 C43 67(14) . .
C40 C41 C42 C43 -179(10) . .
C44 C43 C42 C41 -1(20) . .
C46 C43 C42 C41 179(15) . .
C42 C41 C42A C43A -68(11) . .
C42 C41 C42A C43A 59(10) 6_554 .
C42A C41 C42A C43A 0(6) 6_554 .
C40 C41 C42A C43A 180(6) . .
C35A C36 C35 C34 -73(17) . .
C35A C36 C35 C34 51(16) 6_554 .
C35 C36 C35 C34 0(10) 6_554 .
C37 C36 C35 C34 180(10) . .
C35A C36 C35 C38 107(31) . .
C35A C36 C35 C38 -128(30) 6_554 .
C35 C36 C35 C38 -180(30) 6_554 .
C37 C36 C35 C38 0(30) . .
C33 C34 C35 C36 1(21) . .
C33 C34 C35 C38 -180(16) . .
C34A C33 C34A C35A 1(15) 6_554 .
C34 C33 C34A C35A -70(19) . .
C34 C33 C34A C35A 53(20) 6_554 .
C32 C33 C34A C35A -179(15) . .
C36 C35A C34A C33 -3(30) . .
C38A C35A C34A C33 -168(32) . .
C43 C44 C43A C42A 66(10) . .
C43 C44 C43A C42A -60(10) 6_554 .
C43A C44 C43A C42A 0(6) 6_554 .
C45 C44 C43A C42A 180(6) . .
C43 C44 C43A C46A -114(29) . .
C43 C44 C43A C46A 120(29) 6_554 .
C43A C44 C43A C46A 179(29) 6_554 .
C45 C44 C43A C46A -1(29) . .
C41 C42A C43A C44 1(12) . .
C41 C42A C43A C46A -179(20) . .

loop_
_platon_squeeze_void_nr
_platon_squeeze_void_average_x
_platon_squeeze_void_average_y
_platon_squeeze_void_average_z
_platon_squeeze_void_volume
_platon_squeeze_void_count_electrons
_platon_squeeze_void_content
1 -0.011 -0.006 -0.001 22926 4876 ' '
